data_2005172
loop_
_publ_author_name
'Dupont, L.'
'Pirotte, B.'
'de Tullio, P.'
'Delarge, J.'

_publ_contact_author
;
           Dr L. Dupont
           Unit\'e de Cristallographie
           Institut de Physique B5
           Universit\'e de Li\`ege au Sart Tilman
           B-4000 Li\`ege, Belgium
;
_publ_section_title
;
 3-Isopropylamino-4-methyl-4<i>H</i>-pyrido[4,3-<i>e</i>][1,2,4]thiadiazine
 1,1-Dioxide
;
_journal_issue 7
_journal_name_full 'Acta Crystallographica Section C'
_journal_page_first 1741
_journal_page_last 1743
_journal_paper_doi 10.1107/S0108270196001941
_journal_volume 52
_journal_year 1996
_chemical_formula_sum 'C10 H14 N4 O2 S'
_chemical_formula_weight 254.31
_chemical_name_systematic
;
 3-(Isopropylamino)-4-methyl-4H-pyrido[4,3-e]-1,2,4-thiadiazine 1,1-dioxide
;
_space_group_IT_number 14
_symmetry_cell_setting monoclinic
_symmetry_space_group_name_Hall '-P 2ybc'
_symmetry_space_group_name_H-M 'P 1 21/c 1'
_audit_creation_method SHELXL
_cell_angle_alpha 90.00
_cell_angle_beta 95.709(6)
_cell_angle_gamma 90.00
_cell_formula_units_Z 4
_cell_length_a 6.2084(7)
_cell_length_b 13.0294(14)
_cell_length_c 15.0456(11)
_cell_measurement_reflns_used 24
_cell_measurement_temperature 293(2)
_cell_measurement_theta_max 40.90
_cell_measurement_theta_min 35.76
_cell_volume 1211.0(2)
_computing_cell_refinement DIF4
_computing_data_collection 'DIF4 (Stoe & Cie, 1988a)'
_computing_data_reduction 'REDU4 (Stoe & Cie, 1988b)'
_computing_molecular_graphics 'ORTEPII (Johnson, 1976)'
_computing_publication_material SHELXL-93
_computing_structure_refinement 'SHELXL-93 (Sheldrick, 1993)'
_computing_structure_solution 'SHELXS-86 (Sheldrick, 1985)'
_diffrn_ambient_temperature 293(2)
_diffrn_measurement_device 'Stoe-Siemens AED 4-circle diffractometer'
_diffrn_measurement_method \w-scan
_diffrn_radiation_monochromator graphite
_diffrn_radiation_source 'fine-focus sealed tube'
_diffrn_radiation_type CuK\a
_diffrn_radiation_wavelength 1.54180
_diffrn_reflns_av_R_equivalents 0.0000
_diffrn_reflns_av_sigmaI/netI 0.0259
_diffrn_reflns_limit_h_max 6
_diffrn_reflns_limit_h_min -6
_diffrn_reflns_limit_k_max 14
_diffrn_reflns_limit_k_min 0
_diffrn_reflns_limit_l_max 16
_diffrn_reflns_limit_l_min 0
_diffrn_reflns_number 1658
_diffrn_reflns_theta_max 57.50
_diffrn_reflns_theta_min 4.50
_diffrn_standards_decay_% 3.8
_diffrn_standards_interval_time '60 min'
_diffrn_standards_number 2
_exptl_absorpt_coefficient_mu 2.371
_exptl_absorpt_correction_T_max 0.574
_exptl_absorpt_correction_T_min 0.414
_exptl_absorpt_correction_type 'semi-empirical, \y scan (EMPIR; Stoe & Cie, 1988c)'
_exptl_crystal_colour colourless
_exptl_crystal_density_diffrn 1.395
_exptl_crystal_density_meas ?
_exptl_crystal_description prism
_exptl_crystal_F_000 536
_exptl_crystal_size_max 0.53
_exptl_crystal_size_mid 0.38
_exptl_crystal_size_min 0.19
_refine_diff_density_max 0.363
_refine_diff_density_min -0.238
_refine_ls_extinction_coef 0.0167(18)
_refine_ls_extinction_method 'SHELXL93 (Sheldrick, 1993)'
_refine_ls_goodness_of_fit_all 1.072
_refine_ls_goodness_of_fit_obs 1.186
_refine_ls_hydrogen_treatment 'H atoms restrained (included as riding atoms)'
_refine_ls_matrix_type full
_refine_ls_number_parameters 158
_refine_ls_number_reflns 1658
_refine_ls_number_restraints 0
_refine_ls_restrained_S_all 1.072
_refine_ls_restrained_S_obs 1.186
_refine_ls_R_factor_all 0.0588
_refine_ls_R_factor_obs 0.0465
_refine_ls_shift/esd_max 0.000
_refine_ls_shift/esd_mean 0.000
_refine_ls_structure_factor_coef Fsqd
_refine_ls_weighting_details 'w = 1/[\s^2^(F~o~^2^)+(0.1063P)^2^+0.2293P] where P=(F~o~^2^+2F~c~^2^)/3'
_refine_ls_weighting_scheme calc
_refine_ls_wR_factor_all 0.1519
_refine_ls_wR_factor_obs 0.1458
_reflns_number_observed 1283
_reflns_number_total 1658
_reflns_observed_criterion >2sigma(I)
_cod_data_source_file pa1225.cif
_cod_data_source_block sm0136
_cod_depositor_comments
;
The following automatic conversions were performed:

'_exptl_crystal_density_meas' value 'none' was changed to '?' - the
value is perceived as not measured.

Automatic conversion script
Id: cif_fix_values 3008 2015-01-20 13:52:24Z robertas 

The following automatic conversions were performed:

'_refine_ls_weighting_scheme' value 'calc w =
1/[\s^2^(F~o~^2^)+(0.1063P)^2^+0.2293P] where P=(F~o~^2^+2F~c~^2^)/3'
was changed to 'calc'. New tag '_refine_ls_weighting_details' was
created. The value of the new tag was set to 'w =
1/[\s^2^(F~o~^2^)+(0.1063P)^2^+0.2293P] where
P=(F~o~^2^+2F~c~^2^)/3'.

Automatic conversion script
Id: cif_fix_values 3143 2015-03-26 13:38:13Z robertas 
;
_cod_original_sg_symbol_H-M P21/c
_cod_database_code 2005172

loop_
_symmetry_equiv_pos_as_xyz
'x, y, z'
'-x, y+1/2, -z+1/2'
'-x, -y, -z'
'x, -y-1/2, z-1/2'

loop_
_atom_site_aniso_label
_atom_site_aniso_U_11
_atom_site_aniso_U_22
_atom_site_aniso_U_33
_atom_site_aniso_U_12
_atom_site_aniso_U_13
_atom_site_aniso_U_23
S1 0.0559(6) 0.0474(6) 0.0612(6) 0.0089(4) -0.0126(4) -0.0118(4)
O1 0.073(2) 0.0540(14) 0.094(2) -0.0192(12) -0.0124(14) 0.0091(13)
O2 0.090(2) 0.092(2) 0.083(2) 0.038(2) -0.0189(15) -0.036(2)
N2 0.061(2) 0.051(2) 0.0475(15) 0.0067(13) -0.0105(12) -0.0057(12)
C3 0.048(2) 0.044(2) 0.045(2) -0.0034(14) -0.0007(13) 0.0030(14)
N4 0.0448(13) 0.0446(14) 0.0432(14) 0.0042(11) -0.0024(11) -0.0019(11)
C5 0.040(2) 0.047(2) 0.044(2) -0.0045(13) 0.0037(12) 0.0021(13)
C6 0.049(2) 0.051(2) 0.049(2) -0.0077(14) -0.0020(14) 0.0014(14)
C7 0.048(2) 0.071(2) 0.055(2) -0.013(2) -0.0058(15) 0.000(2)
N8 0.049(2) 0.074(2) 0.068(2) 0.0039(14) -0.0119(13) -0.006(2)
C9 0.049(2) 0.066(2) 0.064(2) 0.011(2) -0.005(2) -0.005(2)
C10 0.043(2) 0.050(2) 0.053(2) 0.0010(14) -0.0027(13) -0.0026(14)
N11 0.066(2) 0.0457(14) 0.050(2) 0.0087(12) -0.0118(13) -0.0020(12)
C12 0.068(2) 0.051(2) 0.054(2) 0.004(2) -0.020(2) -0.0024(14)
C13 0.110(4) 0.137(4) 0.054(2) -0.019(3) -0.004(2) 0.000(3)
C14 0.068(3) 0.154(5) 0.104(4) -0.016(3) -0.017(2) 0.000(3)
C15 0.058(2) 0.053(2) 0.047(2) 0.0078(15) 0.0026(14) -0.0040(14)

loop_
_atom_site_label
_atom_site_occupancy
_atom_site_fract_x
_atom_site_fract_y
_atom_site_fract_z
_atom_site_U_iso_or_equiv
_atom_site_thermal_displace_type
_atom_site_calc_flag
_atom_site_refinement_flags
_atom_site_type_symbol
S1 1 .19458(12) .61074(6) .26042(5) .0560(4) Uani d . S
O1 1 .3454(4) .6676(2) .2121(2) .0751(8) Uani d . O
O2 1 .0746(5) .6700(2) .3183(2) .0901(9) Uani d . O
N2 1 .3136(4) .5204(2) .3153(2) .0544(7) Uani d . N
C3 1 .3713(5) .4367(2) .2737(2) .0461(7) Uani d . C
N4 1 .2791(4) .4061(2) .1906(2) .0446(6) Uani d . N
C5 1 .0862(4) .4505(2) .1531(2) .0437(7) Uani d . C
C6 1 -.0501(5) .4028(2) .0862(2) .0502(8) Uani d . C
H6 1 -.0171(5) .3380(2) .0657(2) .060 Uiso calc R H
C7 1 -0.2328(5) .4528(3) .0513(2) .0589(9) Uani d . C
H7 1 -0.3180(5) .4206(3) .0051(2) .071 Uiso calc R H
N8 1 -0.2993(4) .5452(2) .0788(2) .0649(8) Uani d . N
C9 1 -0.1732(5) .5884(3) .1442(2) .0604(9) Uani d . C
H9 1 -0.2169(5) .6508(3) .1666(2) .072 Uiso calc R H
C10 1 .0202(4) .5465(2) .1817(2) .0492(8) Uani d . C
N11 1 .5239(4) .3766(2) .3149(2) .0549(7) Uani d . N
H11 1 .5618(4) .3223(2) .2879(2) .066 Uiso calc R H
C12 1 .6303(5) .3991(2) .4045(2) .0595(9) Uani d . C
H12 1 .6136(5) .4723(2) .4174(2) .071 Uiso calc R H
C13 1 .5249(8) .3374(4) .4717(3) .101(2) Uani d . C
H13A 1 .3761(17) .3576(19) .4711(17) .152 Uiso calc R H
H13B 1 .598(4) .349(2) .5300(4) .152 Uiso calc R H
H13C 1 .533(5) .2659(5) .4571(14) .152 Uiso calc R H
C14 1 .8698(7) .3735(5) .4085(3) .110(2) Uani d . C
H14A 1 .9368(14) .385(3) .4679(7) .166 Uiso calc R H
H14B 1 .9369(14) .416(2) .3672(19) .166 Uiso calc R H
H14C 1 .8869(7) .3027(9) .393(3) .166 Uiso calc R H
C15 1 .3644(5) .3179(2) .1451(2) .0531(8) Uani d . C
H15A 1 .330(3) .3250(8) .0817(2) .080 Uiso calc R H
H15B 1 .300(3) .2560(3) .1650(11) .080 Uiso calc R H
H15C 1 .5186(7) .3148(10) .1586(12) .080 Uiso calc R H

loop_
_atom_type_symbol
_atom_type_description
_atom_type_scat_source
_atom_type_scat_dispersion_real
_atom_type_scat_dispersion_imag
C C 'International Tables Vol C Tables 4.2.6.8 and 6.1.1.4' .0181 .0091
H H 'International Tables Vol C Tables 4.2.6.8 and 6.1.1.4' .0000 .0000
N N 'International Tables Vol C Tables 4.2.6.8 and 6.1.1.4' .0311 .0180
O O 'International Tables Vol C Tables 4.2.6.8 and 6.1.1.4' .0492 .0322
S S 'International Tables Vol C Tables 4.2.6.8 and 6.1.1.4' .3331 .5567

loop_
_geom_angle_atom_site_label_1
_geom_angle_atom_site_label_2
_geom_angle_atom_site_label_3
_geom_angle
_geom_angle_publ_flag
O2 S1 O1 115.6(2) yes
O2 S1 N2 109.3(2) yes
O1 S1 N2 110.63(15) yes
O2 S1 C10 110.41(15) yes
O1 S1 C10 107.14(15) yes
N2 S1 C10 103.02(14) yes
C3 N2 S1 120.0(2) yes
N2 C3 N11 118.4(3) yes
N2 C3 N4 123.9(3) yes
N11 C3 N4 117.6(3) yes
C3 N4 C5 120.5(2) yes
C3 N4 C15 120.9(2) yes
C5 N4 C15 118.1(2) yes
C6 C5 C10 116.4(3) yes
C6 C5 N4 122.7(3) yes
C10 C5 N4 120.8(2) yes
C7 C6 C5 119.1(3) yes
C7 C6 H6 120.5 ?
C5 C6 H6 120.5 ?
N8 C7 C6 125.0(3) yes
N8 C7 H7 117.5 ?
C6 C7 H7 117.5 ?
C9 N8 C7 115.6(3) yes
N8 C9 C10 124.0(3) yes
N8 C9 H9 118.0 ?
C10 C9 H9 118.0 ?
C9 C10 C5 119.7(3) yes
C9 C10 S1 122.9(3) yes
C5 C10 S1 117.3(2) yes
C3 N11 C12 122.9(3) yes
C3 N11 H11 118.6 ?
C12 N11 H11 118.6 ?
N11 C12 C13 109.0(3) yes
N11 C12 C14 109.9(3) yes
C13 C12 C14 110.4(4) yes
N11 C12 H12 109.2 ?
C13 C12 H12 109.2 ?
C14 C12 H12 109.2 ?
C12 C13 H13A 109.5 ?
C12 C13 H13B 109.5 ?
H13A C13 H13B 109.5 ?
C12 C13 H13C 109.5 ?
H13A C13 H13C 109.5 ?
H13B C13 H13C 109.5 ?
C12 C14 H14A 109.5 ?
C12 C14 H14B 109.5 ?
H14A C14 H14B 109.5 ?
C12 C14 H14C 109.5 ?
H14A C14 H14C 109.5 ?
H14B C14 H14C 109.5 ?
N4 C15 H15A 109.47 ?
N4 C15 H15B 109.47 ?
H15A C15 H15B 109.5 ?
N4 C15 H15C 109.5 ?
H15A C15 H15C 109.5 ?
H15B C15 H15C 109.5 ?

loop_
_geom_bond_atom_site_label_1
_geom_bond_atom_site_label_2
_geom_bond_distance
_geom_bond_publ_flag
S1 O2 1.427(3) yes
S1 O1 1.445(3) yes
S1 N2 1.579(3) yes
S1 C10 1.738(3) yes
N2 C3 1.326(4) yes
C3 N11 1.333(4) yes
C3 N4 1.381(4) yes
N4 C5 1.397(4) yes
N4 C15 1.464(4) yes
C5 C6 1.394(4) yes
C5 C10 1.397(4) yes
C6 C7 1.367(4) yes
C6 H6 0.93 ?
C7 N8 1.352(5) yes
C7 H7 0.93 ?
N8 C9 1.321(4) yes
C9 C10 1.387(4) yes
C9 H9 0.93 ?
N11 C12 1.471(4) yes
N11 H11 0.86 ?
C12 C13 1.492(5) yes
C12 C14 1.519(6) yes
C12 H12 0.98 ?
C13 H13A 0.96 ?
C13 H13B 0.96 ?
C13 H13C 0.96 ?
C14 H14A 0.96 ?
C14 H14B 0.96 ?
C14 H14C 0.96 ?
C15 H15A 0.96 ?
C15 H15B 0.96 ?
C15 H15C 0.96 ?

loop_
_geom_torsion_atom_site_label_1
_geom_torsion_atom_site_label_2
_geom_torsion_atom_site_label_3
_geom_torsion_atom_site_label_4
_geom_torsion
_geom_torsion_publ_flag
O2 S1 N2 C3 156.7(3) yes
O1 S1 N2 C3 -74.9(3) yes
C10 S1 N2 C3 39.3(3) yes
S1 N2 C3 N11 160.3(2) yes
S1 N2 C3 N4 -21.4(4) yes
N2 C3 N4 C5 -13.7(4) yes
N11 C3 N4 C5 164.7(3) yes
N2 C3 N4 C15 174.4(3) yes
N11 C3 N4 C15 -7.3(4) yes
C3 N4 C5 C6 -158.5(3) yes
C15 N4 C5 C6 13.7(4) yes
C3 N4 C5 C10 21.5(4) yes
C15 N4 C5 C10 -166.4(3) yes
C10 C5 C6 C7 1.9(4) ?
N4 C5 C6 C7 -178.2(3) ?
C5 C6 C7 N8 -2.6(5) ?
C6 C7 N8 C9 0.3(5) ?
C7 N8 C9 C10 2.6(5) ?
N8 C9 C10 C5 -3.2(5) ?
N8 C9 C10 S1 173.9(3) yes
C6 C5 C10 C9 0.8(4) ?
N4 C5 C10 C9 -179.2(3) ?
C6 C5 C10 S1 -176.5(2) yes
N4 C5 C10 S1 3.6(4) yes
O2 S1 C10 C9 35.8(3) ?
O1 S1 C10 C9 -90.9(3) ?
N2 S1 C10 C9 152.4(3) ?
O2 S1 C10 C5 -147.0(2) yes
O1 S1 C10 C5 86.3(3) yes
N2 S1 C10 C5 -30.5(3) yes
N2 C3 N11 C12 0.2(4) yes
N4 C3 N11 C12 -178.3(3) yes
C3 N11 C12 C13 98.3(4) yes
C3 N11 C12 C14 -140.6(4) yes

loop_
_cod_related_entry_id
_cod_related_entry_database
_cod_related_entry_code
1 ChemSpider 8952641
